data_2208468
loop_
_publ_author_name
'Wang, Zi-Xing'
'Lin, Hai-Yao'
'Lu, Ping'

_publ_section_title
;
 2',7'-Bis(4-methoxyphenyl)spiro[cyclopropane-1,9'-9<i>H</i>-fluorene]
;
_journal_coeditor_code XU6115
_journal_issue 3
_journal_name_full 'Acta Crystallographica Section E'
_journal_page_first o1084
_journal_page_last o1085
_journal_paper_doi 10.1107/S1600536806005150
_journal_volume 62
_journal_year 2006
_chemical_formula_iupac 'C29 H24 O2'
_chemical_formula_moiety 'C29 H24 O2'
_chemical_formula_sum 'C29 H24 O2'
_chemical_formula_weight 404.48
_chemical_name_systematic
;
2',7'-Bis(4-methoxyphenyl)-spiro[cyclopropane-1,9'-9H-fluorene]
;
_space_group_IT_number 36
_symmetry_cell_setting orthorhombic
_symmetry_space_group_name_Hall 'C 2c -2'
_symmetry_space_group_name_H-M 'C m c 21'
_atom_sites_solution_hydrogens geom
_atom_sites_solution_primary direct
_atom_sites_solution_secondary difmap
_audit_creation_method SHELXL-97
_cell_angle_alpha 90.00
_cell_angle_beta 90.00
_cell_angle_gamma 90.00
_cell_formula_units_Z 4
_cell_length_a 23.307(12)
_cell_length_b 9.841(4)
_cell_length_c 9.211(4)
_cell_measurement_reflns_used 8306
_cell_measurement_temperature 295(2)
_cell_measurement_theta_max 27.5
_cell_measurement_theta_min 3.2
_cell_volume 2112.7(17)
_computing_cell_refinement PROCESS-AUTO
_computing_data_collection 'PROCESS-AUTO (Rigaku, 1998)'
_computing_data_reduction 'CrystalStructure (Rigaku/MSC, 2004)'
_computing_molecular_graphics CrystalStructure
_computing_publication_material CrystalStructure
_computing_structure_refinement 'SHELXL97 (Sheldrick, 1997)'
_computing_structure_solution 'SIR92 (Altomare <i>et al.</i>,  1993)'
_diffrn_ambient_temperature 295(2)
_diffrn_detector_area_resol_mean 10
_diffrn_measured_fraction_theta_full 1.00
_diffrn_measured_fraction_theta_max 1.00
_diffrn_measurement_device_type 'Rigaku R-AXIS RAPID'
_diffrn_measurement_method \w
_diffrn_radiation_monochromator graphite
_diffrn_radiation_source 'fine-focus sealed tube'
_diffrn_radiation_type MoK\a
_diffrn_radiation_wavelength 0.71073
_diffrn_reflns_av_R_equivalents 0.036
_diffrn_reflns_av_sigmaI/netI 0.022
_diffrn_reflns_limit_h_max 30
_diffrn_reflns_limit_h_min -30
_diffrn_reflns_limit_k_max 12
_diffrn_reflns_limit_k_min -12
_diffrn_reflns_limit_l_max 11
_diffrn_reflns_limit_l_min -11
_diffrn_reflns_number 10172
_diffrn_reflns_theta_full 27.5
_diffrn_reflns_theta_max 27.5
_diffrn_reflns_theta_min 3.2
_diffrn_standards_decay_% 0
_diffrn_standards_interval_count 0
_diffrn_standards_interval_time 0
_diffrn_standards_number 0
_exptl_absorpt_coefficient_mu 0.078
_exptl_absorpt_correction_type none
_exptl_crystal_colour yellow
_exptl_crystal_density_diffrn 1.272
_exptl_crystal_density_method 'not measured'
_exptl_crystal_description block
_exptl_crystal_F_000 856
_exptl_crystal_size_max 0.32
_exptl_crystal_size_mid 0.28
_exptl_crystal_size_min 0.12
_refine_diff_density_max 0.15
_refine_diff_density_min -0.15
_refine_ls_extinction_coef 0.0040(11)
_refine_ls_extinction_method SHELXL97
_refine_ls_goodness_of_fit_ref 1.039
_refine_ls_hydrogen_treatment constr
_refine_ls_matrix_type full
_refine_ls_number_parameters 147
_refine_ls_number_reflns 1322
_refine_ls_number_restraints 1
_refine_ls_restrained_S_all 1.039
_refine_ls_R_factor_all 0.050
_refine_ls_R_factor_gt 0.041
_refine_ls_shift/su_max 0.000
_refine_ls_shift/su_mean 0.000
_refine_ls_structure_factor_coef Fsqd
_refine_ls_weighting_details 'calc w=1/[\s^2^(Fo^2^)+(0.078P)^2^+0.1214P] where P=(Fo^2^+2Fc^2^)/3'
_refine_ls_weighting_scheme calc
_refine_ls_wR_factor_gt 0.113
_refine_ls_wR_factor_ref 0.119
_reflns_number_gt 1077
_reflns_number_total 1322
_reflns_threshold_expression I>2\s(I)
_cod_data_source_file xu6115.cif
_cod_data_source_block I
_cod_database_code 2208468
_cod_database_fobs_code 2208468

loop_
_symmetry_equiv_pos_as_xyz
'x, y, z'
'-x, -y, z+1/2'
'-x, y, z'
'x, -y, z+1/2'
'x+1/2, y+1/2, z'
'-x+1/2, -y+1/2, z+1/2'
'-x+1/2, y+1/2, z'
'x+1/2, -y+1/2, z+1/2'

loop_
_atom_site_type_symbol
_atom_site_label
_atom_site_fract_x
_atom_site_fract_y
_atom_site_fract_z
_atom_site_U_iso_or_equiv
_atom_site_adp_type
_atom_site_calc_flag
_atom_site_refinement_flags
_atom_site_occupancy
C C1 0.55077(9) 0.67722(19) 0.6665(3) 0.0524(5) Uani d . 1
C C2 0.53114(9) 0.5595(2) 0.5957(3) 0.0554(5) Uani d . 1
C C3 0.56987(10) 0.4659(2) 0.5417(4) 0.0688(7) Uani d . 1
H H3 0.5570 0.3883 0.4941 0.083 Uiso calc R 1
C C4 0.62763(10) 0.4888(3) 0.5592(4) 0.0691(7) Uani d . 1
H H4 0.6536 0.4255 0.5228 0.083 Uiso calc R 1
C C5 0.64858(9) 0.6042(2) 0.6300(3) 0.0558(6) Uani d . 1
C C6 0.60911(9) 0.6999(2) 0.6840(3) 0.0552(6) Uani d . 1
H H6 0.6220 0.7777 0.7310 0.066 Uiso calc R 1
C C7 0.5000 0.8529(3) 0.8415(5) 0.0649(9) Uani d S 1
H H7A 0.5351 0.8591 0.8978 0.078 Uiso d R 1
C C8 0.5000 0.9136(3) 0.6932(5) 0.0638(9) Uani d S 1
H H8A 0.5351 0.9564 0.6598 0.077 Uiso d R 1
C C9 0.5000 0.7605(3) 0.7103(4) 0.0531(7) Uani d S 1
C C10 0.71157(9) 0.6218(2) 0.6478(3) 0.0565(5) Uani d . 1
C C11 0.75014(11) 0.5563(3) 0.5550(3) 0.0719(7) Uani d . 1
H H11 0.7359 0.5038 0.4791 0.086 Uiso calc R 1
C C12 0.80867(11) 0.5673(3) 0.5727(3) 0.0732(7) Uani d . 1
H H12 0.8332 0.5228 0.5089 0.088 Uiso calc R 1
C C13 0.83092(9) 0.6433(2) 0.6838(3) 0.0621(6) Uani d . 1
C C14 0.79434(11) 0.7112(3) 0.7760(3) 0.0681(7) Uani d . 1
H H14 0.8090 0.7637 0.8513 0.082 Uiso calc R 1
C C15 0.73523(11) 0.7007(3) 0.7560(3) 0.0655(7) Uani d . 1
H H15 0.7109 0.7485 0.8177 0.079 Uiso calc R 1
C C16 0.91413(12) 0.7108(4) 0.8147(5) 0.0974(11) Uani d . 1
H H16A 0.8992 0.6709 0.9019 0.146 Uiso calc R 1
H H16B 0.9050 0.8059 0.8127 0.146 Uiso calc R 1
H H16C 0.9550 0.6995 0.8121 0.146 Uiso calc R 1
O O1 0.88949(7) 0.6464(2) 0.6930(3) 0.0846(6) Uani d . 1

loop_
_atom_site_aniso_label
_atom_site_aniso_U_11
_atom_site_aniso_U_22
_atom_site_aniso_U_33
_atom_site_aniso_U_12
_atom_site_aniso_U_13
_atom_site_aniso_U_23
C1 0.0469(11) 0.0521(9) 0.0584(12) 0.0035(8) 0.0010(10) -0.0007(11)
C2 0.0482(12) 0.0544(11) 0.0637(13) 0.0017(8) -0.0010(10) 0.0006(11)
C3 0.0609(13) 0.0563(11) 0.0894(19) 0.0025(10) 0.0007(14) -0.0155(12)
C4 0.0557(12) 0.0629(12) 0.0888(19) 0.0113(11) 0.0020(13) -0.0117(14)
C5 0.0470(11) 0.0577(11) 0.0628(13) 0.0072(9) -0.0009(10) -0.0007(10)
C6 0.0482(11) 0.0558(11) 0.0616(14) 0.0036(9) -0.0017(10) -0.0051(11)
C7 0.0500(18) 0.0667(18) 0.078(2) 0.000 0.000 -0.0179(18)
C8 0.0486(17) 0.0523(15) 0.091(3) 0.000 0.000 -0.0004(18)
C9 0.0432(15) 0.0534(14) 0.0626(17) 0.000 0.000 -0.0045(15)
C10 0.0475(11) 0.0585(11) 0.0636(13) 0.0085(9) -0.0004(10) 0.0031(10)
C11 0.0551(13) 0.0804(15) 0.0802(18) 0.0114(11) -0.0049(12) -0.0177(15)
C12 0.0540(13) 0.0831(15) 0.0826(18) 0.0169(11) 0.0015(13) -0.0151(16)
C13 0.0445(11) 0.0685(12) 0.0731(16) 0.0089(9) 0.0008(11) 0.0028(13)
C14 0.0513(13) 0.0825(16) 0.0705(14) 0.0028(12) -0.0021(11) -0.0119(13)
C15 0.0485(13) 0.0774(15) 0.0707(16) 0.0080(11) 0.0057(11) -0.0078(13)
C16 0.0515(15) 0.131(3) 0.110(3) 0.0041(15) -0.0146(18) -0.029(2)
O1 0.0425(9) 0.1087(13) 0.1026(15) 0.0130(8) -0.0053(10) -0.0250(14)

loop_
_atom_type_symbol
_atom_type_description
_atom_type_scat_dispersion_real
_atom_type_scat_dispersion_imag
_atom_type_scat_source
C C 0.0033 0.0000 'International Tables Vol C Tables 4.2.6.8 and 6.1.1.4'
H H 0.0000 0.0000 'International Tables Vol C Tables 4.2.6.8 and 6.1.1.4'
O O 0.0106 0.0000 'International Tables Vol C Tables 4.2.6.8 and 6.1.1.4'

loop_
_geom_angle_atom_site_label_1
_geom_angle_atom_site_label_2
_geom_angle_atom_site_label_3
_geom_angle_site_symmetry_1
_geom_angle_site_symmetry_3
_geom_angle
C6 C1 C2 . . 120.34(19)
C6 C1 C9 . . 131.0(2)
C2 C1 C9 . . 108.62(19)
C3 C2 C1 . . 120.2(2)
C3 C2 C2 . 3_655 130.77(14)
C1 C2 C2 . 3_655 108.99(12)
C4 C3 C2 . . 119.2(2)
C4 C3 H3 . . 120.4
C2 C3 H3 . . 120.4
C3 C4 C5 . . 122.0(2)
C3 C4 H4 . . 119.0
C5 C4 H4 . . 119.0
C4 C5 C6 . . 118.7(2)
C4 C5 C10 . . 119.38(19)
C6 C5 C10 . . 121.9(2)
C1 C6 C5 . . 119.5(2)
C1 C6 H6 . . 120.2
C5 C6 H6 . . 120.2
C8 C7 C9 . . 60.6(2)
C8 C7 H7A . . 117.7
C9 C7 H7A . . 117.7
C7 C8 C9 . . 60.4(2)
C7 C8 H8A . . 117.7
C9 C8 H8A . . 117.7
C1 C9 C1 3_655 . 104.7(3)
C1 C9 C7 3_655 . 123.04(17)
C1 C9 C7 . . 123.04(17)
C1 C9 C8 3_655 . 121.14(17)
C1 C9 C8 . . 121.14(17)
C7 C9 C8 . . 59.0(2)
C15 C10 C11 . . 116.4(2)
C15 C10 C5 . . 122.7(2)
C11 C10 C5 . . 120.9(2)
C12 C11 C10 . . 121.8(3)
C12 C11 H11 . . 119.1
C10 C11 H11 . . 119.1
C13 C12 C11 . . 120.4(2)
C13 C12 H12 . . 119.8
C11 C12 H12 . . 119.8
O1 C13 C12 . . 115.9(2)
O1 C13 C14 . . 124.7(2)
C12 C13 C14 . . 119.4(2)
C13 C14 C15 . . 119.6(3)
C13 C14 H14 . . 120.2
C15 C14 H14 . . 120.2
C10 C15 C14 . . 122.2(2)
C10 C15 H15 . . 118.9
C14 C15 H15 . . 118.9
O1 C16 H16A . . 109.5
O1 C16 H16B . . 109.5
H16A C16 H16B . . 109.5
O1 C16 H16C . . 109.5
H16A C16 H16C . . 109.5
H16B C16 H16C . . 109.5
C13 O1 C16 . . 117.8(2)

loop_
_geom_bond_atom_site_label_1
_geom_bond_atom_site_label_2
_geom_bond_site_symmetry_2
_geom_bond_distance
_geom_bond_publ_flag
C1 C6 . 1.387(3) ?
C1 C2 . 1.406(3) ?
C1 C9 . 1.495(3) ?
C2 C3 . 1.382(3) ?
C2 C2 3_655 1.452(4) y
C3 C4 . 1.374(3) ?
C3 H3 . 0.9300 ?
C4 C5 . 1.398(4) ?
C4 H4 . 0.9300 ?
C5 C6 . 1.407(3) ?
C5 C10 . 1.487(3) y
C6 H6 . 0.9300 ?
C7 C8 . 1.490(6) y
C7 C9 . 1.512(5) y
C7 H7A . 0.9700 ?
C8 C9 . 1.515(4) y
C8 H8A . 0.9700 ?
C9 C1 3_655 1.495(3) ?
C10 C15 . 1.379(4) ?
C10 C11 . 1.398(4) ?
C11 C12 . 1.378(4) ?
C11 H11 . 0.9300 ?
C12 C13 . 1.369(4) ?
C12 H12 . 0.9300 ?
C13 O1 . 1.368(3) y
C13 C14 . 1.377(4) ?
C14 C15 . 1.394(3) ?
C14 H14 . 0.9300 ?
C15 H15 . 0.9300 ?
C16 O1 . 1.409(5) y
C16 H16A . 0.9600 ?
C16 H16B . 0.9600 ?
C16 H16C . 0.9600 ?
